data_1572161
loop_
_publ_author_name
'Madron du Vign&#xe9;, Adrien'
'Cramer, Nicolai'

_publ_section_title
;
 Streamlined synthetic assembly of &#x3b1;-chiral CAAC ligands and
 catalytic performance of their copper and ruthenium complexes.
;
_journal_issue 34
_journal_name_full 'Chemical science'
_journal_page_first 13864
_journal_page_last 13871
_journal_paper_doi 10.1039/d4sc04278f
_journal_volume 15
_journal_year 2024
_chemical_absolute_configuration rmad
_chemical_formula_moiety 'C21 H31 Cl Cu N'
_chemical_formula_sum 'C21 H31 Cl Cu N'
_chemical_formula_weight 396.46
_space_group_crystal_system orthorhombic
_space_group_IT_number 19
_space_group_name_Hall 'P 2ac 2ab'
_space_group_name_H-M_alt 'P 21 21 21'
_atom_sites_solution_hydrogens geom
_atom_sites_solution_primary dual
_atom_sites_solution_secondary difmap
_audit_creation_date 2022-07-26
_audit_creation_method
;
Olex2 1.5
(compiled 2022.04.07 svn.rca3783a0 for OlexSys, GUI svn.r6498)
;
_audit_update_record
;
2022-07-27 deposited with the CCDC.	2024-07-24 downloaded from the CCDC.
;
_cell_angle_alpha 90
_cell_angle_beta 90
_cell_angle_gamma 90
_cell_formula_units_Z 4
_cell_length_a 8.14215(12)
_cell_length_b 11.39563(20)
_cell_length_c 21.7386(3)
_cell_measurement_reflns_used 8921
_cell_measurement_temperature 140.00(10)
_cell_measurement_theta_max 76.3460
_cell_measurement_theta_min 4.3520
_cell_volume 2017.01(5)
_computing_cell_refinement 'CrysAlisPro 1.171.42.61a (Rigaku OD, 2022)'
_computing_data_collection 'CrysAlisPro 1.171.42.61a (Rigaku OD, 2022)'
_computing_data_reduction 'CrysAlisPro 1.171.42.61a (Rigaku OD, 2022)'
_computing_molecular_graphics 'Olex2 1.5 (Dolomanov et al., 2009)'
_computing_publication_material 'Olex2 1.5 (Dolomanov et al., 2009)'
_computing_structure_refinement 'ShelXL 2018/3 (Sheldrick, 2015)'
_computing_structure_solution 'ShelXT 2018/2 (Sheldrick, 2015)'
_diffrn_ambient_environment N~2~
_diffrn_ambient_temperature 140.00(10)
_diffrn_detector 'CCD plate'
_diffrn_detector_area_resol_mean 10.2665
_diffrn_detector_type Atlas
_diffrn_measured_fraction_theta_full 0.999
_diffrn_measured_fraction_theta_max 0.991
_diffrn_measurement_details
;
List of Runs (angles in degrees, time in seconds):

  # Type    Start    End  Width  t~exp~   \w     \q     \k     \f   Frames
#--------------------------------------------------------------------------
  1  \w    -13.00  13.00   1.00    1.00    --   43.01 -75.00 -50.00   26
  2  \w    -25.00  33.00   1.00    1.00    --   43.01 -53.00  86.00   58
  3  \w     57.00  82.00   1.00    1.00    --  112.00 -75.00 -50.00   25
  4  \w     88.00 175.00   1.00    1.00    --  112.00  53.00-128.00   87
  5  \w     34.00  59.00   1.00    1.00    --  112.00-101.00-140.00   25
  6  \w    115.00 140.00   1.00    1.00    --  112.00  75.00  77.00   25
  7  \w    -84.00  -6.00   1.00    1.00    --  -43.01 125.00 120.00   78
  8  \w     35.00  93.00   1.00    1.00    --   43.01-125.00 -30.00   58
  9  \w     88.00 134.00   1.00    1.00    --  112.00  30.00-150.00   46
 10  \w    116.00 178.00   1.00    1.00    --  112.00  77.00  90.00   62
 11  \w     84.00 109.00   1.00    1.00    --  112.00-111.00 -90.00   25
 12  \w    120.00 176.00   1.00    1.00    --  112.00 111.00  60.00   56
 13  \w     72.00  97.00   1.00    1.00    --  112.00   0.00-150.00   25
 14  \w     41.00 108.00   1.00    1.00    --  112.00-111.00 150.00   67
 15  \w    121.00 169.00   1.00    1.00    --  112.00   0.00-150.00   48
 16  \w    148.00 178.00   1.00    1.00    --  112.00  30.00-150.00   30
 17  \w    137.00 176.00   1.00    1.00    --  112.00  77.00 120.00   39
 18  \w     44.00  98.00   1.00    1.00    --  112.00-111.00 -60.00   54
;
_diffrn_measurement_device 'four-circle diffractometer'
_diffrn_measurement_device_type 'SuperNova, Dual, Cu at home/near, Atlas'
_diffrn_measurement_method '\w scans'
_diffrn_orient_matrix_type 'CrysAlisPro convention (1999,Acta A55,543-557)'
_diffrn_orient_matrix_UB_11 0.1134800000
_diffrn_orient_matrix_UB_12 -0.1080908000
_diffrn_orient_matrix_UB_13 0.0012334000
_diffrn_orient_matrix_UB_21 -0.0430043000
_diffrn_orient_matrix_UB_22 -0.0257693000
_diffrn_orient_matrix_UB_23 -0.0677073000
_diffrn_orient_matrix_UB_31 0.1450972000
_diffrn_orient_matrix_UB_32 0.0769601000
_diffrn_orient_matrix_UB_33 -0.0209916000
_diffrn_radiation_monochromator mirror
_diffrn_radiation_probe x-ray
_diffrn_radiation_type 'Cu K\a'
_diffrn_radiation_wavelength 1.54184
_diffrn_reflns_av_R_equivalents 0.0169
_diffrn_reflns_av_unetI/netI 0.0179
_diffrn_reflns_Laue_measured_fraction_full 0.999
_diffrn_reflns_Laue_measured_fraction_max 0.991
_diffrn_reflns_limit_h_max 10
_diffrn_reflns_limit_h_min -4
_diffrn_reflns_limit_k_max 14
_diffrn_reflns_limit_k_min -14
_diffrn_reflns_limit_l_max 27
_diffrn_reflns_limit_l_min -27
_diffrn_reflns_number 10571
_diffrn_reflns_point_group_measured_fraction_full 0.999
_diffrn_reflns_point_group_measured_fraction_max 0.988
_diffrn_reflns_theta_full 67.684
_diffrn_reflns_theta_max 76.540
_diffrn_reflns_theta_min 4.381
_diffrn_source 'micro-focus sealed X-ray tube'
_diffrn_source_type 'SuperNova (Cu) X-ray Source'
_exptl_absorpt_coefficient_mu 2.735
_exptl_absorpt_correction_T_max 1.000
_exptl_absorpt_correction_T_min 0.271
_exptl_absorpt_correction_type gaussian
_exptl_absorpt_process_details
;
CrysAlisPro 1.171.42.61a (Rigaku Oxford Diffraction, 2022)
Numerical absorption correction based on Gaussian integration over
a multifaceted crystal model.
Empirical absorption correction using spherical harmonics
as implemented in SCALE3 ABSPACK scaling algorithm
;
_exptl_crystal_colour colourless
_exptl_crystal_colour_primary colourless
_exptl_crystal_density_diffrn 1.306
_exptl_crystal_description plate
_exptl_crystal_F_000 840
_exptl_crystal_size_max 0.52
_exptl_crystal_size_mid 0.32
_exptl_crystal_size_min 0.08
_refine_diff_density_max 0.227
_refine_diff_density_min -0.237
_refine_diff_density_rms 0.036
_refine_ls_abs_structure_details
;
 Flack x determined using 1719 quotients [(I+)-(I-)]/[(I+)+(I-)]
 (Parsons, Flack and Wagner, Acta Cryst. B69 (2013) 249-259).
;
_refine_ls_abs_structure_Flack -0.007(7)
_refine_ls_extinction_coef 0.00060(16)
_refine_ls_extinction_expression Fc^*^=kFc[1+0.001xFc^2^\l^3^/sin(2\q)]^-1/4^
_refine_ls_extinction_method 'SHELXL-2018/3 (Sheldrick 2018)'
_refine_ls_goodness_of_fit_ref 1.034
_refine_ls_hydrogen_treatment constr
_refine_ls_matrix_type full
_refine_ls_number_parameters 222
_refine_ls_number_reflns 4192
_refine_ls_number_restraints 0
_refine_ls_restrained_S_all 1.034
_refine_ls_R_factor_all 0.0211
_refine_ls_R_factor_gt 0.0202
_refine_ls_shift/su_max 0.001
_refine_ls_shift/su_mean 0.000
_refine_ls_structure_factor_coef Fsqd
_refine_ls_weighting_details 'w=1/[\s^2^(Fo^2^)+(0.0312P)^2^+0.3481P] where P=(Fo^2^+2Fc^2^)/3'
_refine_ls_weighting_scheme calc
_refine_ls_wR_factor_gt 0.0538
_refine_ls_wR_factor_ref 0.0544
_reflns_Friedel_coverage 0.737
_reflns_Friedel_fraction_full 1.000
_reflns_Friedel_fraction_max 0.983
_reflns_number_gt 4100
_reflns_number_total 4192
_reflns_threshold_expression 'I > 2\s(I)'
_cod_data_source_file d4sc04278f2.cif
_cod_data_source_block amd-r855_1
_cod_depositor_comments
;
The following automatic conversions were performed:

data item '_exptl_absorpt_correction_type' value 'Gaussian' was
changed to 'gaussian' in accordance with the
/home/data/users/saulius/crontab/automatic-downloads/rss-feeds/RSC/lib/dictionaries/cif_core.dic
dictionary named 'cif_core.dic' version 2.4.2 last updated on
2011-04-26.

Automatic conversion script
Id: cif_fix_values 8170 2020-07-09 18:12:32Z antanas 

 Adding full bibliography for 1572161--1572166.cif.
;
_cod_original_cell_volume 2017.01(6)
_cod_database_code 1572161
_shelx_shelxl_version_number 2018/3
_audit_contact_author 'Farzaneh Fadaei Tirani'
_chemical_oxdiff_formula 'C21 H31 Cl Cu N'
_shelx_space_group_comment
;
The symmetry employed for this shelxl refinement is uniquely defined
by the following loop, which should always be used as a source of
symmetry information in preference to the above space-group names.
They are only intended as comments.
;
_shelx_estimated_absorpt_t_max 0.811
_shelx_estimated_absorpt_t_min 0.330
_olex2_refinement_description
;
1. Fixed Uiso
 At 1.2 times of:
  All C(H) groups, All C(H,H) groups
 At 1.5 times of:
  All C(H,H,H) groups
2.a Ternary CH refined with riding coordinates:
 C5(H5), C6(H6)
2.b Secondary CH2 refined with riding coordinates:
 C3(H3A,H3B), C7(H7A,H7B), C8(H8A,H8B), C9(H9A,H9B), C10(H10A,H10B), C11(H11A,
 H11B)
2.c Aromatic/amide H refined with riding coordinates:
 C14(H14), C15(H15), C16(H16), C17(H17), C18(H18)
2.d Idealised Me refined as rotating group:
 C12(H12A,H12B,H12C), C19(H19A,H19B,H19C), C20(H20A,H20B,H20C), C21(H21A,H21B,
 H21C)
;
_olex2_submission_special_instructions 'No special instructions were received'
_oxdiff_exptl_absorpt_empirical_details
;
Empirical correction (ABSPACK) includes:
- Absorption correction using spherical harmonics
- Frame scaling
- Detector area scaling
- B-factor correction
;
_oxdiff_exptl_absorpt_empirical_full_max 1.532
_oxdiff_exptl_absorpt_empirical_full_min 0.758

loop_
_space_group_symop_operation_xyz
'x, y, z'
'-x+1/2, -y, z+1/2'
'-x, y+1/2, -z+1/2'
'x+1/2, -y+1/2, -z'

loop_
_atom_site_label
_atom_site_type_symbol
_atom_site_fract_x
_atom_site_fract_y
_atom_site_fract_z
_atom_site_U_iso_or_equiv
_atom_site_adp_type
_atom_site_occupancy
_atom_site_site_symmetry_order
_atom_site_calc_flag
_atom_site_refinement_flags_posn
_atom_site_refinement_flags_adp
_atom_site_refinement_flags_occupancy
_atom_site_disorder_assembly
_atom_site_disorder_group
Cu1 Cu 0.41845(3) 0.45973(3) 0.70034(2) 0.02252(9) Uani 1 1 d . . . . .
Cl1 Cl 0.23426(6) 0.42552(5) 0.76624(2) 0.03564(13) Uani 1 1 d . . . . .
N1 N 0.75032(19) 0.47893(13) 0.66201(6) 0.0187(3) Uani 1 1 d . . . . .
C1 C 0.5967(2) 0.49715(15) 0.64872(8) 0.0196(3) Uani 1 1 d . . . . .
C2 C 0.5877(3) 0.56785(16) 0.58900(8) 0.0228(4) Uani 1 1 d . . . . .
C3 C 0.7654(3) 0.56306(19) 0.56367(9) 0.0297(4) Uani 1 1 d . . . . .
H3A H 0.773052 0.505745 0.529563 0.036 Uiso 1 1 calc R U . . .
H3B H 0.799011 0.641078 0.548076 0.036 Uiso 1 1 calc R U . . .
C4 C 0.8761(2) 0.52559(19) 0.61717(8) 0.0242(4) Uani 1 1 d . . . . .
C5 C 0.8071(2) 0.41546(16) 0.71833(8) 0.0208(4) Uani 1 1 d . . . . .
H5 H 0.929088 0.424819 0.720791 0.025 Uiso 1 1 calc R U . . .
C6 C 0.7342(2) 0.46639(16) 0.77755(8) 0.0196(3) Uani 1 1 d . . . . .
H6 H 0.613083 0.452041 0.776562 0.023 Uiso 1 1 calc R U . . .
C7 C 0.8032(2) 0.40339(18) 0.83414(9) 0.0253(4) Uani 1 1 d . . . . .
H7A H 0.923359 0.415814 0.836295 0.030 Uiso 1 1 calc R U . . .
H7B H 0.782785 0.318041 0.830407 0.030 Uiso 1 1 calc R U . . .
C8 C 0.7229(3) 0.4494(2) 0.89310(9) 0.0327(5) Uani 1 1 d . . . . .
H8A H 0.604267 0.430296 0.892495 0.039 Uiso 1 1 calc R U . . .
H8B H 0.772507 0.409633 0.929067 0.039 Uiso 1 1 calc R U . . .
C9 C 0.7441(3) 0.5809(2) 0.89981(9) 0.0366(5) Uani 1 1 d . . . . .
H9A H 0.861792 0.599280 0.905999 0.044 Uiso 1 1 calc R U . . .
H9B H 0.683082 0.608354 0.936478 0.044 Uiso 1 1 calc R U . . .
C10 C 0.6817(3) 0.6449(2) 0.84325(9) 0.0355(5) Uani 1 1 d . . . . .
H10A H 0.705913 0.729668 0.847332 0.043 Uiso 1 1 calc R U . . .
H10B H 0.561043 0.635561 0.840500 0.043 Uiso 1 1 calc R U . . .
C11 C 0.7606(3) 0.59843(17) 0.78430(8) 0.0283(4) Uani 1 1 d . . . . .
H11A H 0.712495 0.639279 0.748382 0.034 Uiso 1 1 calc R U . . .
H11B H 0.879889 0.615362 0.785012 0.034 Uiso 1 1 calc R U . . .
C12 C 0.7713(3) 0.28461(17) 0.70978(9) 0.0308(4) Uani 1 1 d . . . . .
H12A H 0.652921 0.270859 0.713406 0.046 Uiso 1 1 calc R U . . .
H12B H 0.829281 0.239552 0.741457 0.046 Uiso 1 1 calc R U . . .
H12C H 0.808890 0.259630 0.668997 0.046 Uiso 1 1 calc R U . . .
C13 C 0.4682(2) 0.51649(17) 0.54228(9) 0.0233(4) Uani 1 1 d . . . . .
C14 C 0.4314(3) 0.39719(18) 0.54144(9) 0.0274(4) Uani 1 1 d . . . . .
H14 H 0.476124 0.347339 0.572202 0.033 Uiso 1 1 calc R U . . .
C15 C 0.3302(3) 0.3499(2) 0.49634(10) 0.0331(5) Uani 1 1 d . . . . .
H15 H 0.304419 0.268604 0.497328 0.040 Uiso 1 1 calc R U . . .
C16 C 0.2667(3) 0.4195(2) 0.45009(10) 0.0365(5) Uani 1 1 d . . . . .
H16 H 0.198116 0.386576 0.419229 0.044 Uiso 1 1 calc R U . . .
C17 C 0.3043(3) 0.5373(2) 0.44940(11) 0.0429(6) Uani 1 1 d . . . . .
H17 H 0.262819 0.585872 0.417474 0.051 Uiso 1 1 calc R U . . .
C18 C 0.4027(3) 0.5855(2) 0.49517(11) 0.0371(5) Uani 1 1 d . . . . .
H18 H 0.425807 0.667235 0.494395 0.045 Uiso 1 1 calc R U . . .
C19 C 0.5371(3) 0.69261(19) 0.60863(10) 0.0353(5) Uani 1 1 d . . . . .
H19A H 0.423418 0.691649 0.623418 0.053 Uiso 1 1 calc R U . . .
H19B H 0.545976 0.745722 0.573330 0.053 Uiso 1 1 calc R U . . .
H19C H 0.609732 0.719820 0.641630 0.053 Uiso 1 1 calc R U . . .
C20 C 0.9700(3) 0.6278(2) 0.64614(10) 0.0337(5) Uani 1 1 d . . . . .
H20A H 0.892558 0.689628 0.657948 0.051 Uiso 1 1 calc R U . . .
H20B H 1.048973 0.659130 0.616334 0.051 Uiso 1 1 calc R U . . .
H20C H 1.028826 0.600126 0.682711 0.051 Uiso 1 1 calc R U . . .
C21 C 0.9964(3) 0.4299(2) 0.59829(10) 0.0352(5) Uani 1 1 d . . . . .
H21A H 1.064123 0.407866 0.633730 0.053 Uiso 1 1 calc R U . . .
H21B H 1.067186 0.459049 0.565186 0.053 Uiso 1 1 calc R U . . .
H21C H 0.935394 0.361096 0.583793 0.053 Uiso 1 1 calc R U . . .

loop_
_atom_site_aniso_label
_atom_site_aniso_U_11
_atom_site_aniso_U_22
_atom_site_aniso_U_33
_atom_site_aniso_U_23
_atom_site_aniso_U_13
_atom_site_aniso_U_12
Cu1 0.01640(13) 0.03241(15) 0.01876(13) 0.00092(11) 0.00079(11) 0.00024(11)
Cl1 0.0192(2) 0.0595(3) 0.0282(2) 0.0047(2) 0.00516(19) -0.0016(2)
N1 0.0193(7) 0.0220(7) 0.0149(6) -0.0018(5) 0.0018(6) -0.0017(6)
C1 0.0215(8) 0.0210(7) 0.0163(8) -0.0015(6) -0.0002(7) -0.0008(7)
C2 0.0270(9) 0.0235(9) 0.0180(8) 0.0024(6) 0.0005(8) -0.0006(8)
C3 0.0295(10) 0.0399(12) 0.0196(8) 0.0037(8) 0.0030(8) -0.0074(9)
C4 0.0215(8) 0.0329(11) 0.0183(8) -0.0025(7) 0.0046(7) -0.0073(8)
C5 0.0202(8) 0.0247(8) 0.0177(8) -0.0014(7) -0.0024(7) 0.0021(7)
C6 0.0192(8) 0.0229(8) 0.0166(7) -0.0007(7) -0.0008(6) 0.0004(7)
C7 0.0272(9) 0.0293(10) 0.0193(9) 0.0036(7) -0.0016(8) 0.0032(8)
C8 0.0460(12) 0.0341(11) 0.0181(8) 0.0029(8) 0.0036(8) 0.0045(10)
C9 0.0553(14) 0.0365(11) 0.0179(9) -0.0052(8) -0.0003(10) 0.0014(11)
C10 0.0582(14) 0.0273(10) 0.0209(10) -0.0037(8) 0.0047(10) 0.0057(10)
C11 0.0444(12) 0.0231(9) 0.0175(8) -0.0011(7) 0.0042(9) -0.0014(9)
C12 0.0431(12) 0.0242(9) 0.0251(9) -0.0032(7) -0.0063(9) 0.0053(8)
C13 0.0232(8) 0.0282(10) 0.0184(8) 0.0012(7) 0.0007(7) 0.0043(7)
C14 0.0345(11) 0.0283(10) 0.0192(8) 0.0013(7) -0.0006(9) 0.0026(9)
C15 0.0392(12) 0.0347(11) 0.0254(10) -0.0064(8) 0.0008(9) -0.0024(9)
C16 0.0297(10) 0.0528(13) 0.0269(10) -0.0095(9) -0.0068(9) 0.0044(10)
C17 0.0457(13) 0.0496(13) 0.0333(12) 0.0043(11) -0.0170(10) 0.0147(11)
C18 0.0447(13) 0.0306(10) 0.0360(11) 0.0052(9) -0.0122(11) 0.0042(10)
C19 0.0512(14) 0.0247(10) 0.0300(10) -0.0005(9) -0.0034(10) 0.0038(9)
C20 0.0317(10) 0.0437(12) 0.0258(10) -0.0036(9) 0.0025(8) -0.0171(9)
C21 0.0259(10) 0.0527(15) 0.0269(10) -0.0091(9) 0.0053(9) 0.0019(10)

loop_
_atom_type_symbol
_atom_type_description
_atom_type_scat_dispersion_real
_atom_type_scat_dispersion_imag
_atom_type_scat_source
C C 0.0181 0.0091 'International Tables Vol C Tables 4.2.6.8 and 6.1.1.4'
H H 0.0000 0.0000 'International Tables Vol C Tables 4.2.6.8 and 6.1.1.4'
Cl Cl 0.3639 0.7018 'International Tables Vol C Tables 4.2.6.8 and 6.1.1.4'
Cu Cu -1.9646 0.5888 'International Tables Vol C Tables 4.2.6.8 and 6.1.1.4'
N N 0.0311 0.0180 'International Tables Vol C Tables 4.2.6.8 and 6.1.1.4'

loop_
_exptl_crystal_face_index_h
_exptl_crystal_face_index_k
_exptl_crystal_face_index_l
_exptl_crystal_face_perp_dist
0 0 1 0.0290
0 0 -1 0.0498
0 1 0 0.1578
0 -1 0 0.2001
1 0 0 0.2094
-1 0 0 0.2269
1 -5 -2 0.1515
-1 5 0 0.1635
-1 -1 -2 0.2498

loop_
_geom_angle_atom_site_label_1
_geom_angle_atom_site_label_2
_geom_angle_atom_site_label_3
_geom_angle
_geom_angle_site_symmetry_1
_geom_angle_site_symmetry_3
_geom_angle_publ_flag
C1 Cu1 Cl1 173.66(6) . . ?
C1 N1 C4 116.90(15) . . ?
C1 N1 C5 123.83(15) . . ?
C5 N1 C4 119.27(15) . . ?
N1 C1 Cu1 124.93(13) . . ?
N1 C1 C2 108.58(16) . . ?
C2 C1 Cu1 126.02(14) . . ?
C1 C2 C3 103.80(16) . . ?
C1 C2 C19 105.29(15) . . ?
C13 C2 C1 113.21(15) . . ?
C13 C2 C3 110.24(16) . . ?
C13 C2 C19 111.61(17) . . ?
C19 C2 C3 112.39(17) . . ?
C2 C3 H3A 110.4 . . ?
C2 C3 H3B 110.4 . . ?
H3A C3 H3B 108.6 . . ?
C4 C3 C2 106.81(15) . . ?
C4 C3 H3A 110.4 . . ?
C4 C3 H3B 110.4 . . ?
N1 C4 C3 100.93(14) . . ?
N1 C4 C20 109.97(15) . . ?
N1 C4 C21 110.98(17) . . ?
C20 C4 C3 113.24(19) . . ?
C21 C4 C3 111.92(17) . . ?
C21 C4 C20 109.55(17) . . ?
N1 C5 H5 107.4 . . ?
N1 C5 C6 112.64(15) . . ?
N1 C5 C12 108.23(15) . . ?
C6 C5 H5 107.4 . . ?
C12 C5 H5 107.4 . . ?
C12 C5 C6 113.41(16) . . ?
C5 C6 H6 107.6 . . ?
C7 C6 C5 110.82(15) . . ?
C7 C6 H6 107.6 . . ?
C11 C6 C5 113.54(15) . . ?
C11 C6 H6 107.6 . . ?
C11 C6 C7 109.47(15) . . ?
C6 C7 H7A 109.5 . . ?
C6 C7 H7B 109.5 . . ?
C6 C7 C8 110.82(16) . . ?
H7A C7 H7B 108.1 . . ?
C8 C7 H7A 109.5 . . ?
C8 C7 H7B 109.5 . . ?
C7 C8 H8A 109.3 . . ?
C7 C8 H8B 109.3 . . ?
H8A C8 H8B 107.9 . . ?
C9 C8 C7 111.74(18) . . ?
C9 C8 H8A 109.3 . . ?
C9 C8 H8B 109.3 . . ?
C8 C9 H9A 109.4 . . ?
C8 C9 H9B 109.4 . . ?
C8 C9 C10 111.04(18) . . ?
H9A C9 H9B 108.0 . . ?
C10 C9 H9A 109.4 . . ?
C10 C9 H9B 109.4 . . ?
C9 C10 H10A 109.2 . . ?
C9 C10 H10B 109.2 . . ?
C9 C10 C11 111.85(19) . . ?
H10A C10 H10B 107.9 . . ?
C11 C10 H10A 109.2 . . ?
C11 C10 H10B 109.2 . . ?
C6 C11 C10 111.26(17) . . ?
C6 C11 H11A 109.4 . . ?
C6 C11 H11B 109.4 . . ?
C10 C11 H11A 109.4 . . ?
C10 C11 H11B 109.4 . . ?
H11A C11 H11B 108.0 . . ?
C5 C12 H12A 109.5 . . ?
C5 C12 H12B 109.5 . . ?
C5 C12 H12C 109.5 . . ?
H12A C12 H12B 109.5 . . ?
H12A C12 H12C 109.5 . . ?
H12B C12 H12C 109.5 . . ?
C14 C13 C2 121.43(17) . . ?
C14 C13 C18 117.2(2) . . ?
C18 C13 C2 121.08(19) . . ?
C13 C14 H14 119.5 . . ?
C15 C14 C13 121.1(2) . . ?
C15 C14 H14 119.5 . . ?
C14 C15 H15 119.6 . . ?
C16 C15 C14 120.9(2) . . ?
C16 C15 H15 119.6 . . ?
C15 C16 H16 120.5 . . ?
C17 C16 C15 119.0(2) . . ?
C17 C16 H16 120.5 . . ?
C16 C17 H17 119.8 . . ?
C16 C17 C18 120.4(2) . . ?
C18 C17 H17 119.8 . . ?
C13 C18 H18 119.3 . . ?
C17 C18 C13 121.4(2) . . ?
C17 C18 H18 119.3 . . ?
C2 C19 H19A 109.5 . . ?
C2 C19 H19B 109.5 . . ?
C2 C19 H19C 109.5 . . ?
H19A C19 H19B 109.5 . . ?
H19A C19 H19C 109.5 . . ?
H19B C19 H19C 109.5 . . ?
C4 C20 H20A 109.5 . . ?
C4 C20 H20B 109.5 . . ?
C4 C20 H20C 109.5 . . ?
H20A C20 H20B 109.5 . . ?
H20A C20 H20C 109.5 . . ?
H20B C20 H20C 109.5 . . ?
C4 C21 H21A 109.5 . . ?
C4 C21 H21B 109.5 . . ?
C4 C21 H21C 109.5 . . ?
H21A C21 H21B 109.5 . . ?
H21A C21 H21C 109.5 . . ?
H21B C21 H21C 109.5 . . ?

loop_
_geom_bond_atom_site_label_1
_geom_bond_atom_site_label_2
_geom_bond_distance
_geom_bond_site_symmetry_2
_geom_bond_publ_flag
Cu1 Cl1 2.1102(5) . ?
Cu1 C1 1.8836(19) . ?
N1 C1 1.300(3) . ?
N1 C4 1.510(2) . ?
N1 C5 1.495(2) . ?
C1 C2 1.530(2) . ?
C2 C3 1.549(3) . ?
C2 C13 1.523(3) . ?
C2 C19 1.541(3) . ?
C3 H3A 0.9900 . ?
C3 H3B 0.9900 . ?
C3 C4 1.532(3) . ?
C4 C20 1.529(3) . ?
C4 C21 1.523(3) . ?
C5 H5 1.0000 . ?
C5 C6 1.532(2) . ?
C5 C12 1.531(3) . ?
C6 H6 1.0000 . ?
C6 C7 1.531(2) . ?
C6 C11 1.527(3) . ?
C7 H7A 0.9900 . ?
C7 H7B 0.9900 . ?
C7 C8 1.531(3) . ?
C8 H8A 0.9900 . ?
C8 H8B 0.9900 . ?
C8 C9 1.516(3) . ?
C9 H9A 0.9900 . ?
C9 H9B 0.9900 . ?
C9 C10 1.517(3) . ?
C10 H10A 0.9900 . ?
C10 H10B 0.9900 . ?
C10 C11 1.528(3) . ?
C11 H11A 0.9900 . ?
C11 H11B 0.9900 . ?
C12 H12A 0.9800 . ?
C12 H12B 0.9800 . ?
C12 H12C 0.9800 . ?
C13 C14 1.392(3) . ?
C13 C18 1.397(3) . ?
C14 H14 0.9500 . ?
C14 C15 1.389(3) . ?
C15 H15 0.9500 . ?
C15 C16 1.381(3) . ?
C16 H16 0.9500 . ?
C16 C17 1.377(4) . ?
C17 H17 0.9500 . ?
C17 C18 1.391(3) . ?
C18 H18 0.9500 . ?
C19 H19A 0.9800 . ?
C19 H19B 0.9800 . ?
C19 H19C 0.9800 . ?
C20 H20A 0.9800 . ?
C20 H20B 0.9800 . ?
C20 H20C 0.9800 . ?
C21 H21A 0.9800 . ?
C21 H21B 0.9800 . ?
C21 H21C 0.9800 . ?

loop_
_geom_torsion_atom_site_label_1
_geom_torsion_atom_site_label_2
_geom_torsion_atom_site_label_3
_geom_torsion_atom_site_label_4
_geom_torsion
_geom_torsion_site_symmetry_1
_geom_torsion_site_symmetry_2
_geom_torsion_site_symmetry_3
_geom_torsion_site_symmetry_4
_geom_torsion_publ_flag
Cu1 C1 C2 C3 -175.73(13) . . . . ?
Cu1 C1 C2 C13 -56.2(2) . . . . ?
Cu1 C1 C2 C19 66.0(2) . . . . ?
N1 C1 C2 C3 11.82(19) . . . . ?
N1 C1 C2 C13 131.35(17) . . . . ?
N1 C1 C2 C19 -106.46(18) . . . . ?
N1 C5 C6 C7 -176.78(15) . . . . ?
N1 C5 C6 C11 -53.1(2) . . . . ?
C1 N1 C4 C3 -9.1(2) . . . . ?
C1 N1 C4 C20 110.73(19) . . . . ?
C1 N1 C4 C21 -127.89(18) . . . . ?
C1 N1 C5 C6 -53.1(2) . . . . ?
C1 N1 C5 C12 73.1(2) . . . . ?
C1 C2 C3 C4 -17.2(2) . . . . ?
C1 C2 C13 C14 -27.1(3) . . . . ?
C1 C2 C13 C18 158.7(2) . . . . ?
C2 C3 C4 N1 15.7(2) . . . . ?
C2 C3 C4 C20 -101.81(19) . . . . ?
C2 C3 C4 C21 133.76(18) . . . . ?
C2 C13 C14 C15 -175.98(19) . . . . ?
C2 C13 C18 C17 174.6(2) . . . . ?
C3 C2 C13 C14 88.7(2) . . . . ?
C3 C2 C13 C18 -85.5(2) . . . . ?
C4 N1 C1 Cu1 -174.31(12) . . . . ?
C4 N1 C1 C2 -1.8(2) . . . . ?
C4 N1 C5 C6 126.91(17) . . . . ?
C4 N1 C5 C12 -106.89(19) . . . . ?
C5 N1 C1 Cu1 5.7(2) . . . . ?
C5 N1 C1 C2 178.21(15) . . . . ?
C5 N1 C4 C3 170.91(15) . . . . ?
C5 N1 C4 C20 -69.2(2) . . . . ?
C5 N1 C4 C21 52.1(2) . . . . ?
C5 C6 C7 C8 -176.71(17) . . . . ?
C5 C6 C11 C10 178.53(17) . . . . ?
C6 C7 C8 C9 -56.7(2) . . . . ?
C7 C6 C11 C10 -57.0(2) . . . . ?
C7 C8 C9 C10 54.5(3) . . . . ?
C8 C9 C10 C11 -54.0(3) . . . . ?
C9 C10 C11 C6 56.0(3) . . . . ?
C11 C6 C7 C8 57.3(2) . . . . ?
C12 C5 C6 C7 59.9(2) . . . . ?
C12 C5 C6 C11 -176.46(17) . . . . ?
C13 C2 C3 C4 -138.69(17) . . . . ?
C13 C14 C15 C16 1.7(3) . . . . ?
C14 C13 C18 C17 0.2(4) . . . . ?
C14 C15 C16 C17 -0.4(4) . . . . ?
C15 C16 C17 C18 -1.0(4) . . . . ?
C16 C17 C18 C13 1.1(4) . . . . ?
C18 C13 C14 C15 -1.5(3) . . . . ?
C19 C2 C3 C4 96.1(2) . . . . ?
C19 C2 C13 C14 -145.7(2) . . . . ?
C19 C2 C13 C18 40.1(3) . . . . ?

loop_
_exptl_oxdiff_crystal_face_indexfrac_h
_exptl_oxdiff_crystal_face_indexfrac_k
_exptl_oxdiff_crystal_face_indexfrac_l
_exptl_oxdiff_crystal_face_x
_exptl_oxdiff_crystal_face_y
_exptl_oxdiff_crystal_face_z
0.0000 -0.0000 1.0000 0.0012 -0.0677 -0.0210
-0.0000 0.0000 -1.0000 -0.0012 0.0677 0.0210
0.0000 1.0000 0.0000 -0.1081 -0.0258 0.0770
-0.0000 -1.0000 -0.0000 0.1081 0.0258 -0.0770
1.0000 0.0000 -0.0001 0.1135 -0.0430 0.1451
-1.0000 -0.0000 0.0001 -0.1135 0.0430 -0.1451
1.0000 -5.0000 -2.0002 0.6515 0.2213 -0.1977
-1.0000 5.0000 0.0002 -0.6539 -0.0859 0.2397
-1.0000 -1.0000 -2.0000 -0.0079 0.2042 -0.1801
